data_7034077
loop_
_publ_author_name
'Mahapatra, Ajit Kumar'
'Mondal, Sanchita'
'Manna, Saikat Kumar'
'Maiti, Kalipada'
'Maji, Rajkishor'
'Uddin, Md Raihan'
'Mandal, Sukhendu'
'Sarkar, Deblina'
'Mondal, Tapan Kumar'
'Maiti, Dilip Kumar'

_publ_section_title
;
 A new selective chromogenic and turn-on fluorogenic probe for copper(ii)
 in solution and vero cells: recognition of sulphide by [CuL].
;
_journal_issue 14
_journal_name_full 'Dalton transactions (Cambridge, England : 2003)'
_journal_page_first 6490
_journal_page_last 6501
_journal_paper_doi 10.1039/c4dt03969f
_journal_volume 44
_journal_year 2015
_chemical_formula_moiety 'C12 H8 N2 O2 S'
_chemical_formula_sum 'C12 H8 N2 O2 S'
_chemical_formula_weight 244.26
_chemical_name_systematic
; 
 ? 
;
_space_group_IT_number 14
_symmetry_cell_setting monoclinic
_symmetry_space_group_name_Hall '-P 2yn'
_symmetry_space_group_name_H-M 'P 1 21/n 1'
_atom_sites_solution_hydrogens geom
_atom_sites_solution_primary direct
_atom_sites_solution_secondary difmap
_audit_creation_method SHELXL-97
_audit_update_record
;
2014-06-30 deposited with the CCDC.
2015-02-17 downloaded from the CCDC.
;
_cell_angle_alpha 90.00
_cell_angle_beta 93.8920(18)
_cell_angle_gamma 90.00
_cell_formula_units_Z 4
_cell_length_a 4.8213(4)
_cell_length_b 14.2939(12)
_cell_length_c 15.8175(14)
_cell_measurement_reflns_used 3862
_cell_measurement_temperature 294
_cell_measurement_theta_max 25.94
_cell_measurement_theta_min 2.58
_cell_volume 1087.55(16)
_computing_cell_refinement 'SAINT (Bruker, 2009)'
_computing_data_collection 'APEX2 (Bruker, 2009)'
_computing_data_reduction SAINT
_computing_molecular_graphics SHELXTL
_computing_publication_material 'SHELXTL and PLATON (Spek, 2009)'
_computing_structure_refinement SHELXTL
_computing_structure_solution 'SHELXTL (Sheldrick, 2008)'
_diffrn_ambient_temperature 294
_diffrn_measured_fraction_theta_full 0.991
_diffrn_measured_fraction_theta_max 0.991
_diffrn_measurement_device_type
;
Bruker SMART APEX II DUO CCD area-detector diffractometer 
;
_diffrn_measurement_method '\f and \w scans'
_diffrn_radiation_monochromator graphite
_diffrn_radiation_source 'fine-focus sealed tube'
_diffrn_radiation_type MoK\a
_diffrn_radiation_wavelength 0.71073
_diffrn_reflns_av_R_equivalents 0.0175
_diffrn_reflns_av_sigmaI/netI 0.0202
_diffrn_reflns_limit_h_max 5
_diffrn_reflns_limit_h_min -5
_diffrn_reflns_limit_k_max 16
_diffrn_reflns_limit_k_min -17
_diffrn_reflns_limit_l_max 19
_diffrn_reflns_limit_l_min -19
_diffrn_reflns_number 6188
_diffrn_reflns_theta_full 26.01
_diffrn_reflns_theta_max 26.01
_diffrn_reflns_theta_min 1.92
_diffrn_standards_number 0
_exptl_absorpt_coefficient_mu 0.287
_exptl_absorpt_correction_T_max 0.9341
_exptl_absorpt_correction_T_min 0.8466
_exptl_absorpt_correction_type multi-scan
_exptl_absorpt_process_details '(<i>SADABS</i>; Bruker, 2009)'
_exptl_crystal_colour yellow
_exptl_crystal_density_diffrn 1.492
_exptl_crystal_density_method 'not measured'
_exptl_crystal_description block
_exptl_crystal_F_000 504
_exptl_crystal_size_max 0.601
_exptl_crystal_size_mid 0.352
_exptl_crystal_size_min 0.241
_refine_diff_density_max 0.270
_refine_diff_density_min -0.188
_refine_diff_density_rms 0.050
_refine_ls_extinction_method none
_refine_ls_goodness_of_fit_ref 1.086
_refine_ls_hydrogen_treatment constr
_refine_ls_matrix_type full
_refine_ls_number_parameters 154
_refine_ls_number_reflns 2114
_refine_ls_number_restraints 0
_refine_ls_restrained_S_all 1.086
_refine_ls_R_factor_all 0.0397
_refine_ls_R_factor_gt 0.0356
_refine_ls_shift/su_max 0.001
_refine_ls_shift/su_mean 0.001
_refine_ls_structure_factor_coef Fsqd
_refine_ls_weighting_details 'calc w=1/[\s^2^(Fo^2^)+(0.0727P)^2^+0.3030P] where P=(Fo^2^+2Fc^2^)/3'
_refine_ls_weighting_scheme calc
_refine_ls_wR_factor_gt 0.1142
_refine_ls_wR_factor_ref 0.1194
_reflns_number_gt 1889
_reflns_number_total 2114
_reflns_threshold_expression I>2\s(I)
_cod_data_source_file c4dt03969f2.cif
_cod_data_source_block mo_fs328_0m
_cod_depositor_comments
;
The following automatic conversions were performed:

'_symmetry_cell_setting' value 'Monoclinic' changed to 'monoclinic'
according to
/usr/data/users/saulius/crontab/automatic-downloads/rss-feeds/RSC/lib/dictionaries/cif_core.dic
dictionary named 'cif_core.dic' version 2.4.2 from 2011-04-26.

Automatic conversion script
Id: cif_fix_values 3008 2015-01-20 13:52:24Z robertas 

 Adding full bibliography for 7034077.cif.
;
_cod_original_sg_symbol_H-M 'P 21/n'
_cod_database_code 7034077

loop_
_symmetry_equiv_pos_as_xyz
'x, y, z'
'-x+1/2, y+1/2, -z+1/2'
'-x, -y, -z'
'x-1/2, -y-1/2, z-1/2'

loop_
_atom_site_label
_atom_site_type_symbol
_atom_site_fract_x
_atom_site_fract_y
_atom_site_fract_z
_atom_site_U_iso_or_equiv
_atom_site_adp_type
_atom_site_occupancy
_atom_site_symmetry_multiplicity
_atom_site_calc_flag
_atom_site_refinement_flags
S1 S 0.28352(10) 0.73912(3) 0.46534(3) 0.04390(19) Uani 1 1 d .
O1 O 0.6695(3) 0.71224(9) 0.21228(8) 0.0503(4) Uani 1 1 d .
O2 O 0.9904(3) 0.80508(9) 0.16925(7) 0.0427(3) Uani 1 1 d .
N1 N 0.5589(3) 0.88681(9) 0.42897(8) 0.0361(3) Uani 1 1 d .
N2 N 0.3273(5) 0.89941(12) 0.55459(11) 0.0620(5) Uani 1 1 d .
H2A H 0.3823 0.9560 0.5634 0.074 Uiso 1 1 calc R
H2B H 0.2240 0.8726 0.5896 0.074 Uiso 1 1 calc R
C1 C 0.8021(4) 0.78271(12) 0.22719(10) 0.0357(4) Uani 1 1 d .
C2 C 1.1485(3) 0.88506(12) 0.17416(10) 0.0368(4) Uani 1 1 d .
C3 C 1.3274(4) 0.90034(16) 0.11093(11) 0.0479(5) Uani 1 1 d .
H3A H 1.3388 0.8578 0.0668 0.057 Uiso 1 1 calc R
C4 C 1.4886(4) 0.98010(16) 0.11473(12) 0.0515(5) Uani 1 1 d .
H4A H 1.6106 0.9914 0.0728 0.062 Uiso 1 1 calc R
C5 C 1.4712(4) 1.04343(15) 0.18007(13) 0.0480(5) Uani 1 1 d .
H5A H 1.5804 1.0971 0.1815 0.058 Uiso 1 1 calc R
C6 C 1.2937(4) 1.02775(13) 0.24298(12) 0.0421(4) Uani 1 1 d .
H6A H 1.2830 1.0709 0.2867 0.051 Uiso 1 1 calc R
C7 C 1.1285(3) 0.94686(12) 0.24143(10) 0.0332(4) Uani 1 1 d .
C8 C 0.9431(3) 0.92302(11) 0.30510(10) 0.0333(4) Uani 1 1 d .
H8A H 0.9320 0.9624 0.3515 0.040 Uiso 1 1 calc R
C9 C 0.7838(3) 0.84528(11) 0.29996(9) 0.0307(3) Uani 1 1 d .
C10 C 0.5952(3) 0.82101(11) 0.36585(9) 0.0305(3) Uani 1 1 d .
C11 C 0.4611(4) 0.73875(12) 0.37497(11) 0.0370(4) Uani 1 1 d .
H11A H 0.4647 0.6888 0.3373 0.044 Uiso 1 1 calc R
C12 C 0.4030(4) 0.85267(12) 0.48586(10) 0.0389(4) Uani 1 1 d .

loop_
_atom_site_aniso_label
_atom_site_aniso_U_11
_atom_site_aniso_U_22
_atom_site_aniso_U_33
_atom_site_aniso_U_23
_atom_site_aniso_U_13
_atom_site_aniso_U_12
S1 0.0573(3) 0.0385(3) 0.0378(3) 0.00178(16) 0.0175(2) -0.00862(19)
O1 0.0706(9) 0.0409(7) 0.0416(7) -0.0106(5) 0.0190(7) -0.0094(7)
O2 0.0499(7) 0.0466(7) 0.0334(6) -0.0076(5) 0.0151(5) -0.0006(6)
N1 0.0496(8) 0.0323(7) 0.0277(7) -0.0003(5) 0.0126(6) -0.0007(6)
N2 0.1059(15) 0.0423(9) 0.0429(9) -0.0053(7) 0.0426(9) -0.0127(10)
C1 0.0433(9) 0.0347(8) 0.0299(8) -0.0013(6) 0.0090(7) 0.0054(7)
C2 0.0349(9) 0.0434(9) 0.0324(8) 0.0045(7) 0.0052(7) 0.0049(7)
C3 0.0455(10) 0.0669(12) 0.0327(9) 0.0006(8) 0.0124(8) 0.0056(9)
C4 0.0394(10) 0.0749(14) 0.0413(9) 0.0184(9) 0.0115(8) 0.0016(9)
C5 0.0381(9) 0.0522(11) 0.0543(11) 0.0162(9) 0.0066(8) -0.0018(8)
C6 0.0402(9) 0.0402(9) 0.0463(10) 0.0070(7) 0.0059(7) 0.0042(7)
C7 0.0311(8) 0.0361(8) 0.0328(8) 0.0049(6) 0.0054(6) 0.0080(6)
C8 0.0361(8) 0.0343(8) 0.0302(7) -0.0013(6) 0.0069(6) 0.0059(6)
C9 0.0345(8) 0.0321(8) 0.0258(7) 0.0014(6) 0.0050(6) 0.0071(6)
C10 0.0349(8) 0.0308(7) 0.0260(7) 0.0003(6) 0.0049(6) 0.0044(6)
C11 0.0436(9) 0.0356(8) 0.0325(8) -0.0022(6) 0.0087(7) -0.0006(7)
C12 0.0533(10) 0.0337(8) 0.0312(8) 0.0029(6) 0.0129(7) 0.0001(7)

loop_
_atom_type_symbol
_atom_type_description
_atom_type_scat_dispersion_real
_atom_type_scat_dispersion_imag
_atom_type_scat_source
C C 0.0033 0.0016 'International Tables Vol C Tables 4.2.6.8 and 6.1.1.4'
H H 0.0000 0.0000 'International Tables Vol C Tables 4.2.6.8 and 6.1.1.4'
N N 0.0061 0.0033 'International Tables Vol C Tables 4.2.6.8 and 6.1.1.4'
O O 0.0106 0.0060 'International Tables Vol C Tables 4.2.6.8 and 6.1.1.4'
S S 0.1246 0.1234 'International Tables Vol C Tables 4.2.6.8 and 6.1.1.4'

loop_
_geom_angle_atom_site_label_1
_geom_angle_atom_site_label_2
_geom_angle_atom_site_label_3
_geom_angle
C11 S1 C12 88.90(8)
C1 O2 C2 123.13(13)
C12 N1 C10 110.39(14)
C12 N2 H2A 120.0
C12 N2 H2B 120.0
H2A N2 H2B 120.0
O1 C1 O2 115.46(14)
O1 C1 C9 127.09(15)
O2 C1 C9 117.44(15)
O2 C2 C3 117.52(16)
O2 C2 C7 120.33(14)
C3 C2 C7 122.14(17)
C4 C3 C2 118.49(18)
C4 C3 H3A 120.8
C2 C3 H3A 120.8
C3 C4 C5 120.79(17)
C3 C4 H4A 119.6
C5 C4 H4A 119.6
C6 C5 C4 120.51(19)
C6 C5 H5A 119.7
C4 C5 H5A 119.7
C5 C6 C7 120.15(18)
C5 C6 H6A 119.9
C7 C6 H6A 119.9
C2 C7 C6 117.91(15)
C2 C7 C8 117.73(15)
C6 C7 C8 124.35(16)
C9 C8 C7 122.21(15)
C9 C8 H8A 118.9
C7 C8 H8A 118.9
C8 C9 C1 119.05(14)
C8 C9 C10 121.87(14)
C1 C9 C10 119.08(14)
C11 C10 N1 115.22(14)
C11 C10 C9 127.09(14)
N1 C10 C9 117.59(14)
C10 C11 S1 110.79(12)
C10 C11 H11A 124.6
S1 C11 H11A 124.6
N1 C12 N2 124.82(16)
N1 C12 S1 114.69(12)
N2 C12 S1 120.47(14)

loop_
_geom_bond_atom_site_label_1
_geom_bond_atom_site_label_2
_geom_bond_distance
S1 C11 1.7153(18)
S1 C12 1.7453(18)
O1 C1 1.208(2)
O2 C1 1.371(2)
O2 C2 1.373(2)
N1 C12 1.305(2)
N1 C10 1.391(2)
N2 C12 1.347(2)
N2 H2A 0.8600
N2 H2B 0.8600
C1 C9 1.465(2)
C2 C3 1.382(2)
C2 C7 1.391(2)
C3 C4 1.379(3)
C3 H3A 0.9300
C4 C5 1.381(3)
C4 H4A 0.9300
C5 C6 1.374(3)
C5 H5A 0.9300
C6 C7 1.403(3)
C6 H6A 0.9300
C7 C8 1.433(2)
C8 C9 1.350(2)
C8 H8A 0.9300
C9 C10 1.470(2)
C10 C11 1.355(2)
C11 H11A 0.9300

loop_
_geom_torsion_atom_site_label_1
_geom_torsion_atom_site_label_2
_geom_torsion_atom_site_label_3
_geom_torsion_atom_site_label_4
_geom_torsion
C2 O2 C1 O1 176.72(15)
C2 O2 C1 C9 -3.7(2)
C1 O2 C2 C3 -178.92(15)
C1 O2 C2 C7 1.9(2)
O2 C2 C3 C4 -179.84(15)
C7 C2 C3 C4 -0.7(3)
C2 C3 C4 C5 -0.2(3)
C3 C4 C5 C6 0.4(3)
C4 C5 C6 C7 0.1(3)
O2 C2 C7 C6 -179.63(14)
C3 C2 C7 C6 1.2(2)
O2 C2 C7 C8 1.1(2)
C3 C2 C7 C8 -178.03(15)
C5 C6 C7 C2 -0.9(2)
C5 C6 C7 C8 178.25(15)
C2 C7 C8 C9 -2.2(2)
C6 C7 C8 C9 178.58(15)
C7 C8 C9 C1 0.4(2)
C7 C8 C9 C10 179.62(14)
O1 C1 C9 C8 -177.97(17)
O2 C1 C9 C8 2.5(2)
O1 C1 C9 C10 2.8(3)
O2 C1 C9 C10 -176.76(13)
C12 N1 C10 C11 1.4(2)
C12 N1 C10 C9 -175.32(14)
C8 C9 C10 C11 -168.38(16)
C1 C9 C10 C11 10.8(2)
C8 C9 C10 N1 7.9(2)
C1 C9 C10 N1 -172.87(14)
N1 C10 C11 S1 -0.84(19)
C9 C10 C11 S1 175.54(13)
C12 S1 C11 C10 0.05(14)
C10 N1 C12 N2 -179.35(19)
C10 N1 C12 S1 -1.36(19)
C11 S1 C12 N1 0.79(15)
C11 S1 C12 N2 178.87(18)
